data_4070053
loop_
_publ_author_name
'Liu, Fengli'
'Pullarkat, Sumod A.'
'Tan, Kien-Wee'
'Li, Yongxin'
'Leung, Pak-Hing'

_publ_section_title
;
 Enantioselective Diels&#x2212;Alder Reaction of 3-Diphenylphosphinofuran
 with 1-Phenyl-3,4-dimethylphosphole and Subsequent Synthetic
 Manipulations of the Cycloadduct
;
_journal_issue 21
_journal_name_full Organometallics
_journal_page_first 6254
_journal_paper_doi 10.1021/om900586q
_journal_volume 28
_journal_year 2009
_chemical_absolute_configuration ad
_chemical_formula_sum 'C28 H26 Cl2 O P2 Pt'
_chemical_formula_weight 706.42
_chemical_name_systematic
;

 ?

;
_space_group_IT_number 19
_symmetry_cell_setting orthorhombic
_symmetry_space_group_name_Hall 'P 2ac 2ab'
_symmetry_space_group_name_H-M 'P 21 21 21'
_atom_sites_solution_hydrogens geom
_atom_sites_solution_primary direct
_atom_sites_solution_secondary difmap
_audit_creation_method SHELXL-97
_cell_angle_alpha 90.00
_cell_angle_beta 90.00
_cell_angle_gamma 90.00
_cell_formula_units_Z 4
_cell_length_a 9.8151(3)
_cell_length_b 12.5262(4)
_cell_length_c 22.0264(7)
_cell_measurement_reflns_used 8303
_cell_measurement_temperature 296(2)
_cell_measurement_theta_max 0.00
_cell_measurement_theta_min 0.00
_cell_volume 2708.06(15)
_computing_cell_refinement 'Bruker SMART'
_computing_data_collection 'Bruker SMART'
_computing_data_reduction 'Bruker SAINT'
_computing_molecular_graphics 'Bruker SHELXTL'
_computing_publication_material 'Bruker SHELXTL'
_computing_structure_refinement 'SHELXL-97 (Sheldrick, 1997)'
_computing_structure_solution 'SHELXS-97 (Sheldrick, 1990)'
_diffrn_ambient_temperature 296(2)
_diffrn_measured_fraction_theta_full 0.996
_diffrn_measured_fraction_theta_max 0.996
_diffrn_measurement_device_type 'CCD area detector'
_diffrn_measurement_method 'phi and omega scans'
_diffrn_radiation_monochromator graphite
_diffrn_radiation_source 'fine-focus sealed tube'
_diffrn_radiation_type MoK\a
_diffrn_radiation_wavelength 0.71073
_diffrn_reflns_av_R_equivalents 0.0320
_diffrn_reflns_av_sigmaI/netI 0.0308
_diffrn_reflns_limit_h_max 14
_diffrn_reflns_limit_h_min -14
_diffrn_reflns_limit_k_max 17
_diffrn_reflns_limit_k_min -17
_diffrn_reflns_limit_l_max 31
_diffrn_reflns_limit_l_min -31
_diffrn_reflns_number 66946
_diffrn_reflns_theta_full 30.59
_diffrn_reflns_theta_max 30.59
_diffrn_reflns_theta_min 2.27
_exptl_absorpt_coefficient_mu 5.516
_exptl_absorpt_correction_T_max 0.6666
_exptl_absorpt_correction_T_min 0.5122
_exptl_absorpt_correction_type multi-scan
_exptl_crystal_colour colourless
_exptl_crystal_density_diffrn 1.733
_exptl_crystal_density_meas 0
_exptl_crystal_density_method 'not measured'
_exptl_crystal_description prism
_exptl_crystal_F_000 1376
_exptl_crystal_size_max 0.14
_exptl_crystal_size_mid 0.10
_exptl_crystal_size_min 0.08
_refine_diff_density_max 0.639
_refine_diff_density_min -0.271
_refine_diff_density_rms 0.062
_refine_ls_abs_structure_details 'Flack H D (1983), Acta Cryst. A39, 876-881'
_refine_ls_abs_structure_Flack -0.007(2)
_refine_ls_extinction_method none
_refine_ls_goodness_of_fit_ref 0.964
_refine_ls_hydrogen_treatment constr
_refine_ls_matrix_type full
_refine_ls_number_parameters 309
_refine_ls_number_reflns 8285
_refine_ls_number_restraints 0
_refine_ls_restrained_S_all 0.964
_refine_ls_R_factor_all 0.0210
_refine_ls_R_factor_gt 0.0166
_refine_ls_shift/su_max 0.005
_refine_ls_shift/su_mean 0.000
_refine_ls_structure_factor_coef Fsqd
_refine_ls_weighting_details 'calc w=1/[\s^2^(Fo^2^)+(0.0025P)^2^+0.0000P] where P=(Fo^2^+2Fc^2^)/3'
_refine_ls_weighting_scheme calc
_refine_ls_wR_factor_gt 0.0289
_refine_ls_wR_factor_ref 0.0297
_reflns_number_gt 7633
_reflns_number_total 8285
_reflns_threshold_expression >2sigma(I)
_cod_data_source_file om900586q_si_001.cif
_cod_data_source_block leung106
_cod_depositor_comments
;
The following automatic conversions were performed:

'_symmetry_cell_setting' value 'Orthorhombic' changed to
'orthorhombic' according to
/home/saulius/struct/CIF-dictionaries/cif_core.dic dictionary named
'cif_core.dic' version 2.4.2 from 2011-04-26.

Automatic conversion script
Id: cif_fix_values 1715 2011-07-08 13:25:40Z adriana 
;
_cod_original_sg_symbol_H-M P2(1)2(1)2(1)
_cod_database_code 4070053

loop_
_symmetry_equiv_pos_as_xyz
'x, y, z'
'-x+1/2, -y, z+1/2'
'-x, y+1/2, -z+1/2'
'x+1/2, -y+1/2, -z'

loop_
_atom_site_label
_atom_site_type_symbol
_atom_site_fract_x
_atom_site_fract_y
_atom_site_fract_z
_atom_site_U_iso_or_equiv
_atom_site_adp_type
_atom_site_occupancy
_atom_site_symmetry_multiplicity
_atom_site_calc_flag
_atom_site_refinement_flags
Pt1 Pt 0.080751(7) 0.285227(6) 0.592853(3) 0.02754(2) Uani 1 1 d .
Cl1 Cl 0.10467(6) 0.36629(5) 0.49704(2) 0.04418(13) Uani 1 1 d .
Cl2 Cl 0.01891(6) 0.45263(5) 0.63465(3) 0.04538(14) Uani 1 1 d .
P1 P 0.12480(5) 0.12647(4) 0.55384(2) 0.02914(11) Uani 1 1 d .
P2 P 0.06188(5) 0.19623(4) 0.68127(2) 0.02772(11) Uani 1 1 d .
C1 C 0.0854(2) 0.09819(15) 0.47568(9) 0.0339(4) Uani 1 1 d .
C2 C -0.0496(2) 0.0892(2) 0.45876(11) 0.0576(7) Uani 1 1 d .
H2 H -0.1184 0.1001 0.4871 0.069 Uiso 1 1 calc R
C3 C -0.0816(3) 0.0640(2) 0.39949(11) 0.0683(8) Uani 1 1 d .
H3 H -0.1724 0.0566 0.3882 0.082 Uiso 1 1 calc R
C4 C 0.0189(3) 0.0499(2) 0.35720(11) 0.0528(7) Uani 1 1 d .
H4 H -0.0034 0.0338 0.3172 0.063 Uiso 1 1 calc R
C5 C 0.1526(3) 0.0597(2) 0.37413(11) 0.0455(6) Uani 1 1 d .
H5 H 0.2209 0.0503 0.3454 0.055 Uiso 1 1 calc R
C6 C 0.1871(2) 0.08325(17) 0.43308(10) 0.0371(5) Uani 1 1 d .
H6 H 0.2782 0.0891 0.4443 0.044 Uiso 1 1 calc R
C7 C 0.2860(2) 0.05879(17) 0.57385(9) 0.0327(5) Uani 1 1 d .
H7 H 0.3678 0.0855 0.5534 0.039 Uiso 1 1 calc R
C8 C 0.2485(2) -0.05641(17) 0.56068(9) 0.0385(5) Uani 1 1 d .
C9 C 0.3518(3) -0.1305(2) 0.53327(13) 0.0644(8) Uani 1 1 d .
H9A H 0.3100 -0.1982 0.5251 0.097 Uiso 1 1 calc R
H9B H 0.4260 -0.1401 0.5611 0.097 Uiso 1 1 calc R
H9C H 0.3855 -0.1004 0.4961 0.097 Uiso 1 1 calc R
C10 C 0.0448(3) -0.18079(19) 0.57596(13) 0.0641(8) Uani 1 1 d .
H10A H 0.1038 -0.2361 0.5611 0.096 Uiso 1 1 calc R
H10B H -0.0320 -0.1736 0.5493 0.096 Uiso 1 1 calc R
H10C H 0.0136 -0.1989 0.6160 0.096 Uiso 1 1 calc R
C11 C 0.1212(2) -0.07753(16) 0.57827(9) 0.0382(5) Uani 1 1 d .
C12 C 0.05264(19) 0.02190(16) 0.60333(9) 0.0318(5) Uani 1 1 d .
H12 H -0.0470 0.0195 0.6056 0.038 Uiso 1 1 calc R
C13 C 0.1287(2) 0.06018(16) 0.66325(9) 0.0292(4) Uani 1 1 d .
C14 C 0.1395(3) -0.02487(16) 0.71019(10) 0.0393(5) Uani 1 1 d .
H14 H 0.0683 -0.0495 0.7343 0.047 Uiso 1 1 calc R
C15 C 0.2661(3) -0.05969(18) 0.71215(10) 0.0469(6) Uani 1 1 d .
H15 H 0.2921 -0.1162 0.7370 0.056 Uiso 1 1 calc R
C16 C 0.2819(2) 0.07420(16) 0.64363(9) 0.0319(4) Uani 1 1 d .
H16 H 0.3153 0.1453 0.6547 0.038 Uiso 1 1 calc R
C17 C -0.1149(2) 0.18157(15) 0.70573(9) 0.0312(5) Uani 1 1 d .
C18 C -0.2167(2) 0.18911(18) 0.66213(11) 0.0427(6) Uani 1 1 d .
H18 H -0.1931 0.2011 0.6218 0.051 Uiso 1 1 calc R
C19 C -0.3522(2) 0.17911(19) 0.67774(12) 0.0513(7) Uani 1 1 d .
H19 H -0.4192 0.1841 0.6480 0.062 Uiso 1 1 calc R
C20 C -0.3884(2) 0.16179(18) 0.73725(12) 0.0517(6) Uani 1 1 d .
H20 H -0.4797 0.1556 0.7479 0.062 Uiso 1 1 calc R
C21 C -0.2889(3) 0.1536(2) 0.78107(12) 0.0499(6) Uani 1 1 d .
H21 H -0.3135 0.1417 0.8213 0.060 Uiso 1 1 calc R
C22 C -0.1525(2) 0.16312(17) 0.76585(10) 0.0405(5) Uani 1 1 d .
H22 H -0.0860 0.1572 0.7957 0.049 Uiso 1 1 calc R
C23 C 0.1627(2) 0.24190(15) 0.74558(9) 0.0311(5) Uani 1 1 d .
C24 C 0.2249(2) 0.34205(19) 0.74386(11) 0.0454(6) Uani 1 1 d .
H24 H 0.2135 0.3857 0.7101 0.055 Uiso 1 1 calc R
C25 C 0.3034(3) 0.3767(2) 0.79222(12) 0.0605(8) Uani 1 1 d .
H25 H 0.3434 0.4440 0.7909 0.073 Uiso 1 1 calc R
C26 C 0.3227(3) 0.3129(2) 0.84203(12) 0.0608(8) Uani 1 1 d .
H26 H 0.3761 0.3366 0.8742 0.073 Uiso 1 1 calc R
C27 C 0.2631(3) 0.2142(2) 0.84428(10) 0.0516(6) Uani 1 1 d .
H27 H 0.2767 0.1707 0.8780 0.062 Uiso 1 1 calc R
C28 C 0.1828(2) 0.17861(18) 0.79683(9) 0.0413(6) Uani 1 1 d .
H28 H 0.1418 0.1118 0.7991 0.050 Uiso 1 1 calc R
O1 O 0.35733(16) -0.00751(13) 0.67527(7) 0.0453(4) Uani 1 1 d .

loop_
_atom_site_aniso_label
_atom_site_aniso_U_11
_atom_site_aniso_U_22
_atom_site_aniso_U_33
_atom_site_aniso_U_23
_atom_site_aniso_U_13
_atom_site_aniso_U_12
Pt1 0.02541(3) 0.03266(4) 0.02456(4) 0.00109(3) -0.00047(3) -0.00025(3)
Cl1 0.0423(3) 0.0575(3) 0.0327(3) 0.0144(3) -0.0039(2) -0.0003(3)
Cl2 0.0484(3) 0.0392(3) 0.0485(4) -0.0075(3) -0.0016(3) 0.0085(2)
P1 0.0254(2) 0.0381(3) 0.0239(3) -0.0023(2) 0.00013(19) 0.0005(2)
P2 0.0290(3) 0.0304(3) 0.0238(2) -0.0010(2) 0.00166(19) -0.0019(2)
C1 0.0322(10) 0.0420(11) 0.0274(10) -0.0048(8) -0.0013(10) 0.0039(10)
C2 0.0352(14) 0.101(2) 0.0364(14) -0.0156(14) -0.0007(10) 0.0083(13)
C3 0.0388(13) 0.117(2) 0.0487(16) -0.0236(16) -0.0151(14) 0.0059(16)
C4 0.0593(17) 0.0698(18) 0.0294(13) -0.0123(13) -0.0099(12) 0.0023(13)
C5 0.0499(15) 0.0575(15) 0.0292(13) -0.0058(12) 0.0094(11) 0.0025(12)
C6 0.0328(11) 0.0472(13) 0.0312(12) -0.0031(10) 0.0010(9) -0.0006(10)
C7 0.0248(10) 0.0433(12) 0.0300(11) -0.0029(9) 0.0018(8) 0.0028(8)
C8 0.0407(12) 0.0425(12) 0.0323(12) -0.0083(10) -0.0029(10) 0.0098(10)
C9 0.0622(17) 0.0670(18) 0.0640(19) -0.0193(15) 0.0004(14) 0.0267(15)
C10 0.076(2) 0.0446(14) 0.072(2) -0.0142(13) 0.0025(14) -0.0133(12)
C11 0.0473(13) 0.0350(11) 0.0323(12) -0.0074(9) -0.0036(9) -0.0003(9)
C12 0.0277(10) 0.0395(11) 0.0283(11) -0.0045(9) 0.0008(8) -0.0039(8)
C13 0.0311(10) 0.0315(10) 0.0249(11) 0.0000(9) 0.0008(8) -0.0027(8)
C14 0.0559(14) 0.0327(11) 0.0293(12) -0.0005(9) 0.0007(10) -0.0043(10)
C15 0.0698(17) 0.0354(12) 0.0355(13) 0.0023(10) -0.0107(13) 0.0056(12)
C16 0.0285(10) 0.0347(11) 0.0326(11) -0.0016(9) -0.0036(8) 0.0018(8)
C17 0.0306(11) 0.0305(10) 0.0323(11) -0.0009(8) 0.0035(8) -0.0012(7)
C18 0.0316(11) 0.0581(17) 0.0383(13) 0.0038(11) 0.0049(9) -0.0002(10)
C19 0.0307(12) 0.0585(17) 0.0646(18) 0.0085(13) -0.0020(11) -0.0040(10)
C20 0.0376(14) 0.0480(14) 0.0695(18) 0.0020(13) 0.0185(12) -0.0062(10)
C21 0.0562(16) 0.0505(14) 0.0430(14) -0.0030(12) 0.0228(12) -0.0129(12)
C22 0.0431(13) 0.0434(13) 0.0351(13) -0.0023(10) 0.0050(10) -0.0064(10)
C23 0.0342(11) 0.0337(11) 0.0255(11) -0.0035(8) -0.0005(8) 0.0000(8)
C24 0.0527(15) 0.0458(13) 0.0378(13) 0.0046(11) -0.0090(11) -0.0102(11)
C25 0.0725(19) 0.0530(16) 0.0561(18) -0.0009(14) -0.0225(14) -0.0266(14)
C26 0.0697(19) 0.0647(19) 0.0481(16) -0.0115(14) -0.0251(14) -0.0041(14)
C27 0.0686(16) 0.0509(14) 0.0352(13) -0.0008(13) -0.0169(12) 0.0054(15)
C28 0.0542(14) 0.0394(13) 0.0302(13) -0.0016(10) -0.0039(10) 0.0007(10)
O1 0.0420(9) 0.0515(10) 0.0422(9) 0.0007(8) -0.0088(7) 0.0131(8)

loop_
_atom_type_symbol
_atom_type_description
_atom_type_scat_dispersion_real
_atom_type_scat_dispersion_imag
_atom_type_scat_source
C C 0.0033 0.0016 'International Tables Vol C Tables 4.2.6.8 and 6.1.1.4'
H H 0.0000 0.0000 'International Tables Vol C Tables 4.2.6.8 and 6.1.1.4'
O O 0.0106 0.0060 'International Tables Vol C Tables 4.2.6.8 and 6.1.1.4'
P P 0.1023 0.0942 'International Tables Vol C Tables 4.2.6.8 and 6.1.1.4'
Cl Cl 0.1484 0.1585 'International Tables Vol C Tables 4.2.6.8 and 6.1.1.4'
Pt Pt -1.7033 8.3905 'International Tables Vol C Tables 4.2.6.8 and 6.1.1.4'

loop_
_geom_angle_atom_site_label_1
_geom_angle_atom_site_label_2
_geom_angle_atom_site_label_3
_geom_angle
P1 Pt1 P2 84.654(19)
P1 Pt1 Cl1 91.15(2)
P2 Pt1 Cl1 175.80(2)
P1 Pt1 Cl2 176.43(2)
P2 Pt1 Cl2 94.65(2)
Cl1 Pt1 Cl2 89.55(2)
C1 P1 C12 110.05(9)
C1 P1 C7 108.78(10)
C12 P1 C7 82.07(9)
C1 P1 Pt1 120.47(7)
C12 P1 Pt1 109.52(7)
C7 P1 Pt1 119.19(7)
C23 P2 C17 108.58(9)
C23 P2 C13 105.14(9)
C17 P2 C13 107.73(9)
C23 P2 Pt1 118.21(7)
C17 P2 Pt1 112.53(7)
C13 P2 Pt1 103.82(6)
C2 C1 C6 119.9(2)
C2 C1 P1 118.72(17)
C6 C1 P1 121.35(17)
C3 C2 C1 119.5(2)
C4 C3 C2 120.6(2)
C3 C4 C5 119.6(2)
C4 C5 C6 120.9(2)
C5 C6 C1 119.5(2)
C8 C7 C16 107.57(17)
C8 C7 P1 100.56(14)
C16 C7 P1 99.04(12)
C11 C8 C9 128.8(2)
C11 C8 C7 111.09(18)
C9 C8 C7 120.1(2)
C8 C11 C10 129.1(2)
C8 C11 C12 110.95(19)
C10 C11 C12 119.9(2)
C11 C12 C13 109.92(16)
C11 C12 P1 101.38(13)
C13 C12 P1 95.51(12)
C14 C13 C16 101.69(17)
C14 C13 C12 113.21(16)
C16 C13 C12 104.73(15)
C14 C13 P2 122.01(14)
C16 C13 P2 106.97(13)
C12 C13 P2 106.65(13)
C15 C14 C13 109.1(2)
C14 C15 O1 116.0(2)
O1 C16 C7 112.17(16)
O1 C16 C13 106.17(16)
C7 C16 C13 106.45(15)
C18 C17 C22 118.54(19)
C18 C17 P2 118.21(15)
C22 C17 P2 123.26(16)
C19 C18 C17 121.0(2)
C20 C19 C18 120.0(2)
C19 C20 C21 119.8(2)
C20 C21 C22 120.6(2)
C21 C22 C17 120.0(2)
C28 C23 C24 118.1(2)
C28 C23 P2 121.89(16)
C24 C23 P2 119.95(16)
C25 C24 C23 120.3(2)
C26 C25 C24 120.6(2)
C27 C26 C25 119.8(2)
C26 C27 C28 120.5(2)
C27 C28 C23 120.6(2)
C15 O1 C16 106.75(17)

loop_
_geom_bond_atom_site_label_1
_geom_bond_atom_site_label_2
_geom_bond_distance
Pt1 P1 2.2091(5)
Pt1 P2 2.2517(5)
Pt1 Cl1 2.3538(5)
Pt1 Cl2 2.3691(6)
P1 C1 1.800(2)
P1 C12 1.845(2)
P1 C7 1.848(2)
P2 C23 1.820(2)
P2 C17 1.826(2)
P2 C13 1.869(2)
C1 C2 1.380(3)
C1 C6 1.383(3)
C2 C3 1.379(3)
C3 C4 1.368(4)
C4 C5 1.369(3)
C5 C6 1.374(3)
C7 C8 1.517(3)
C7 C16 1.550(3)
C8 C11 1.335(3)
C8 C9 1.501(3)
C10 C11 1.496(3)
C11 C12 1.519(3)
C12 C13 1.590(3)
C13 C14 1.488(3)
C13 C16 1.574(3)
C14 C15 1.317(3)
C15 O1 1.375(3)
C16 O1 1.443(2)
C17 C18 1.389(3)
C17 C22 1.394(3)
C18 C19 1.380(3)
C19 C20 1.375(3)
C20 C21 1.377(4)
C21 C22 1.386(3)
C23 C28 1.394(3)
C23 C24 1.395(3)
C24 C25 1.384(3)
C25 C26 1.371(4)
C26 C27 1.369(4)
C27 C28 1.383(3)
